data_1524589
loop_
_publ_author_name
'Iandelli, A.'
'Palenzona, A.'

_publ_section_title
;
 The Crystal structure of the intermetallic compound Eu3 Pd2
;
_journal_name_full 'Journal of the Less-Common Metals'
_journal_page_first 263
_journal_page_last 264
_journal_volume 40
_journal_year 1975
_chemical_formula_sum 'Eu3 Pd2'
_space_group_IT_number 148
_symmetry_space_group_name_Hall '-R 3'
_symmetry_space_group_name_H-M 'R -3 :H'
_cell_angle_alpha 90
_cell_angle_beta 90
_cell_angle_gamma 120
_cell_formula_units_Z 9
_cell_length_a 9.204
_cell_length_b 9.204
_cell_length_c 17.384
_cell_volume 1275.362
_citation_journal_id_ASTM JCOMAH
_cod_data_source_file Iandelli_JCOMAH_1975_1883.cif
_cod_data_source_block Eu3Pd2
_cod_database_code 1524589

loop_
_symmetry_equiv_pos_as_xyz
x,y,z
-y,x-y,z
-x+y,-x,z
-x,-y,-z
y,-x+y,-z
x-y,x,-z
x+2/3,y+1/3,z+1/3
-y+2/3,x-y+1/3,z+1/3
-x+y+2/3,-x+1/3,z+1/3
-x+2/3,-y+1/3,-z+1/3
y+2/3,-x+y+1/3,-z+1/3
x-y+2/3,x+1/3,-z+1/3
x+1/3,y+2/3,z+2/3
-y+1/3,x-y+2/3,z+2/3
-x+y+1/3,-x+2/3,z+2/3
-x+1/3,-y+2/3,-z+2/3
y+1/3,-x+y+2/3,-z+2/3
x-y+1/3,x+2/3,-z+2/3

loop_
_atom_site_label
_atom_site_type_symbol
_atom_site_fract_x
_atom_site_fract_y
_atom_site_fract_z
_atom_site_occupancy
_atom_site_U_iso_or_equiv
Pd1 Pd 0.58 0.977 0.063 1 0.0
Eu1 Eu 0 0 0.5 1 0.0
Eu2 Eu 0 0 0.292 1 0.0
Eu3 Eu 0.236 0.982 0.093 1 0.0
